data_8105841
loop_
_publ_author_name
'Zhang, Hui'
'Yu, Shan Shan'

_publ_section_title
;
 The crystal structure of 3-butyl-1-methyl-1H-imidazol-3-ium
 catena-poly[tris(\m2-bromido-\k 2 Br:Br)lead(II)], C8H15Br3N2Pb
;
_journal_issue 4
_journal_name_full 'Zeitschrift f\"ur Kristallographie - New Crystal Structures'
_journal_page_first 757
_journal_page_last 759
_journal_paper_doi 10.1515/ncrs-2019-0093
_journal_volume 234
_journal_year 2019
_chemical_formula_moiety 'Br3 Pb, C8 H15 N2'
_chemical_formula_sum 'C8 H15 Br3 N2 Pb'
_chemical_formula_weight 586.14
_space_group_crystal_system orthorhombic
_space_group_IT_number 19
_space_group_name_Hall 'P 2ac 2ab'
_space_group_name_H-M_alt 'P 21 21 21'
_atom_sites_solution_hydrogens geom
_atom_sites_solution_primary dual
_cell_angle_alpha 90
_cell_angle_beta 90
_cell_angle_gamma 90
_cell_formula_units_Z 4
_cell_length_a 7.7781(9)
_cell_length_b 9.7129(15)
_cell_length_c 19.158(2)
_cell_measurement_reflns_used 3570
_cell_measurement_temperature 100.00(10)
_cell_measurement_theta_max 28.8520
_cell_measurement_theta_min 2.3410
_cell_volume 1447.3(3)
_computing_cell_refinement 'CrysAlisPro 1.171.38.43f(Rigaku OD,2015)[1]'
_computing_data_collection 'CrysAlisPro 1.171.38.43f(Rigaku OD,2015)[1]'
_computing_data_reduction 'CrysAlisPro 1.171.38.43f(Rigaku OD,2015)[1]'
_computing_molecular_graphics 'Diamond 4.0   [4]'
_computing_publication_material 'ShelXL (Sheldrick, 2015)    [3]'
_computing_structure_refinement 'ShelXL (Sheldrick, 2015)   [3]'
_computing_structure_solution 'ShelXT (Sheldrick, 2015)      [2]'
_diffrn_ambient_environment N~2~
_diffrn_ambient_temperature 100.00(10)
_diffrn_detector 'CCD plate'
_diffrn_detector_area_resol_mean 5.2684
_diffrn_detector_type AtlasS2
_diffrn_measured_fraction_theta_full 1.000
_diffrn_measured_fraction_theta_max 1.000
_diffrn_measurement_details
;
List of Runs (angles in degrees, time in seconds):

  # Type    Start    End  Width  t~exp~   \w     \q     \k     \f   Frames
--------------------------------------------------------------------------
  1  \w    -55.00  40.00   1.00    4.00    --   11.74 -57.00  60.00   95
  2  \w    -14.00  77.00   1.00    4.00    --   11.74  77.00 -30.00   91
  3  \w    -12.00  85.00   1.00    4.00    --   11.74  57.00-150.00   97
;
_diffrn_measurement_device 'four-circle diffractometer'
_diffrn_measurement_device_type 'SuperNova, Dual, Cu at zero, AtlasS2'
_diffrn_measurement_method '\w scans'
_diffrn_orient_matrix_type 'CrysAlisPro convention (1999,Acta A55,543-557)'
_diffrn_orient_matrix_UB_11 -0.0389791000
_diffrn_orient_matrix_UB_12 0.0484763000
_diffrn_orient_matrix_UB_13 0.0226030000
_diffrn_orient_matrix_UB_21 0.0341193000
_diffrn_orient_matrix_UB_22 0.0544355000
_diffrn_orient_matrix_UB_23 -0.0204217000
_diffrn_orient_matrix_UB_31 -0.0752453000
_diffrn_orient_matrix_UB_32 -0.0006057000
_diffrn_orient_matrix_UB_33 -0.0210129000
_diffrn_radiation_monochromator mirror
_diffrn_radiation_probe x-ray
_diffrn_radiation_type MoK\a
_diffrn_radiation_wavelength 0.71073
_diffrn_reflns_av_R_equivalents 0.0613
_diffrn_reflns_av_unetI/netI 0.0586
_diffrn_reflns_Laue_measured_fraction_full 1.000
_diffrn_reflns_Laue_measured_fraction_max 1.000
_diffrn_reflns_limit_h_max 9
_diffrn_reflns_limit_h_min -7
_diffrn_reflns_limit_k_max 11
_diffrn_reflns_limit_k_min -8
_diffrn_reflns_limit_l_max 22
_diffrn_reflns_limit_l_min -22
_diffrn_reflns_number 9348
_diffrn_reflns_point_group_measured_fraction_full 1.000
_diffrn_reflns_point_group_measured_fraction_max 1.000
_diffrn_reflns_theta_full 24.998
_diffrn_reflns_theta_max 24.998
_diffrn_reflns_theta_min 2.126
_diffrn_source 'micro-focus sealed X-ray tube'
_diffrn_source_type 'SuperNova (Mo) X-ray Source'
_exptl_absorpt_coefficient_mu 19.910
_exptl_absorpt_correction_T_max 1.00000
_exptl_absorpt_correction_T_min 0.26765
_exptl_absorpt_correction_type multi-scan
_exptl_absorpt_process_details
;
CrysAlisPro 1.171.38.43f (Rigaku Oxford Diffraction, 2015)
Empirical absorption correction using spherical harmonics,
 implemented in SCALE3 ABSPACK scaling algorithm.
;
_exptl_crystal_colour colourless
_exptl_crystal_colour_primary colourless
_exptl_crystal_density_diffrn 2.690
_exptl_crystal_density_method 'not measured'
_exptl_crystal_description block
_exptl_crystal_F_000 1056
_exptl_crystal_size_max 0.12
_exptl_crystal_size_mid 0.11
_exptl_crystal_size_min 0.1
_refine_diff_density_max 1.463
_refine_diff_density_min -2.162
_refine_diff_density_rms 0.239
_refine_ls_abs_structure_details
;
 Flack x determined using 834 quotients [(I+)-(I-)]/[(I+)+(I-)]
 (Parsons, Flack and Wagner, Acta Cryst. B69 (2013) 249-259).
;
_refine_ls_abs_structure_Flack -0.012(15)
_refine_ls_extinction_coef .
_refine_ls_extinction_method none
_refine_ls_goodness_of_fit_ref 1.045
_refine_ls_hydrogen_treatment constr
_refine_ls_matrix_type full
_refine_ls_number_parameters 129
_refine_ls_number_reflns 2555
_refine_ls_number_restraints 6
_refine_ls_restrained_S_all 1.044
_refine_ls_R_factor_all 0.0440
_refine_ls_R_factor_gt 0.0376
_refine_ls_shift/su_max 0.001
_refine_ls_shift/su_mean 0.000
_refine_ls_structure_factor_coef Fsqd
_refine_ls_weighting_details 'w=1/[\s^2^(Fo^2^)+(0.0304P)^2^] where P=(Fo^2^+2Fc^2^)/3'
_refine_ls_weighting_scheme calc
_refine_ls_wR_factor_gt 0.0743
_refine_ls_wR_factor_ref 0.0780
_reflns_Friedel_coverage 0.709
_reflns_Friedel_fraction_full 1.000
_reflns_Friedel_fraction_max 1.000
_reflns_number_gt 2311
_reflns_number_total 2555
_reflns_threshold_expression 'I > 2\s(I)'
_cod_data_source_file suppl_ncrs-2019-0093_suppl.cif
_cod_data_source_block 3_1223
_cod_database_code 8105841
_shelx_space_group_comment
;
The symmetry employed for this shelxl refinement is uniquely defined
by the following loop, which should always be used as a source of
symmetry information in preference to the above space-group names.
They are only intended as comments.
;
_shelx_estimated_absorpt_t_max 0.241
_shelx_estimated_absorpt_t_min 0.199
_reflns_odcompleteness_completeness 99.94
_reflns_odcompleteness_iscentric 1
_reflns_odcompleteness_theta 26.32
_olex2_refinement_description
;
1. Fixed Uiso
 At 1.2 times of:
  All C(H) groups, All C(H,H) groups
 At 1.5 times of:
  All C(H,H,H) groups
2. Uiso/Uaniso restraints and constraints
Uanis(C1) \\sim Ueq: with sigma of 0.002 and sigma for terminal atoms of 0.004
3.a Secondary CH2 refined with riding coordinates:
 C4(H4A,H4B), C5(H5A,H5B), C6(H6A,H6B)
3.b Aromatic/amide H refined with riding coordinates:
 C1(H1), C2(H2), C3(H3)
3.c Idealised Me refined as rotating group:
 C7(H7A,H7B,H7C), C8(H8A,H8B,H8C)
;
_olex2_submission_special_instructions 'No special instructions were received'
_oxdiff_exptl_absorpt_empirical_details
;
Empirical correction (ABSPACK) includes:
- Absorption correction using spherical harmonics
- Frame scaling
- Detector area scaling
;
_oxdiff_exptl_absorpt_empirical_full_max 2.544
_oxdiff_exptl_absorpt_empirical_full_min 0.598

loop_
_space_group_symop_operation_xyz
'x, y, z'
'-x+1/2, -y, z+1/2'
'-x, y+1/2, -z+1/2'
'x+1/2, -y+1/2, -z'

loop_
_atom_site_label
_atom_site_type_symbol
_atom_site_fract_x
_atom_site_fract_y
_atom_site_fract_z
_atom_site_U_iso_or_equiv
_atom_site_adp_type
_atom_site_occupancy
_atom_site_site_symmetry_order
_atom_site_calc_flag
_atom_site_refinement_flags_posn
_atom_site_refinement_flags_adp
_atom_site_refinement_flags_occupancy
_atom_site_disorder_assembly
_atom_site_disorder_group
Pb1 Pb 0.33382(5) 0.24408(6) 0.50211(2) 0.01423(17) Uani 1 1 d . . . . .
Br1 Br 0.54694(15) 0.45583(17) 0.43895(8) 0.0187(4) Uani 1 1 d . . . . .
Br2 Br 0.09795(17) 0.45597(16) 0.55817(8) 0.0182(3) Uani 1 1 d . . . . .
Br3 Br 0.09135(16) 0.22871(16) 0.37833(7) 0.0185(3) Uani 1 1 d . . . . .
N1 N 0.6359(12) 0.7536(15) 0.5853(5) 0.020(3) Uani 1 1 d . . . . .
N2 N 0.4319(13) 0.7094(13) 0.6591(6) 0.018(3) Uani 1 1 d . . . . .
C1 C 0.5374(16) 0.6547(17) 0.6133(7) 0.020(3) Uani 1 1 d . U . . .
H1 H 0.542903 0.561707 0.602002 0.024 Uiso 1 1 calc R . . . .
C2 C 0.5882(18) 0.8742(17) 0.6157(8) 0.026(4) Uani 1 1 d . . . . .
H2 H 0.634296 0.960579 0.606330 0.032 Uiso 1 1 calc R . . . .
C3 C 0.4625(19) 0.8463(17) 0.6617(8) 0.026(4) Uani 1 1 d . . . . .
H3 H 0.406692 0.909744 0.690163 0.032 Uiso 1 1 calc R . . . .
C4 C 0.3096(17) 0.6299(17) 0.7024(7) 0.022(4) Uani 1 1 d . . . . .
H4A H 0.358477 0.615889 0.748453 0.026 Uiso 1 1 calc R . . . .
H4B H 0.291242 0.540174 0.681432 0.026 Uiso 1 1 calc R . . . .
C5 C 0.1382(17) 0.7040(18) 0.7092(8) 0.030(4) Uani 1 1 d . . . . .
H5A H 0.154443 0.788331 0.735542 0.035 Uiso 1 1 calc R . . . .
H5B H 0.096720 0.728650 0.663143 0.035 Uiso 1 1 calc R . . . .
C6 C 0.0050(19) 0.6155(17) 0.7455(8) 0.028(4) Uani 1 1 d . . . . .
H6A H 0.053202 0.580519 0.788673 0.033 Uiso 1 1 calc R . . . .
H6B H -0.021973 0.537256 0.716004 0.033 Uiso 1 1 calc R . . . .
C7 C -0.1607(18) 0.694(2) 0.7618(8) 0.040(5) Uani 1 1 d . . . . .
H7A H -0.207158 0.731123 0.719464 0.060 Uiso 1 1 calc GR . . . .
H7B H -0.136433 0.766876 0.793916 0.060 Uiso 1 1 calc GR . . . .
H7C H -0.242668 0.631652 0.782273 0.060 Uiso 1 1 calc GR . . . .
C8 C 0.7672(17) 0.7352(18) 0.5319(7) 0.027(4) Uani 1 1 d . . . . .
H8A H 0.726309 0.771364 0.488349 0.041 Uiso 1 1 calc GR . . . .
H8B H 0.792143 0.638949 0.526751 0.041 Uiso 1 1 calc GR . . . .
H8C H 0.869838 0.783220 0.545482 0.041 Uiso 1 1 calc GR . . . .

loop_
_atom_site_aniso_label
_atom_site_aniso_U_11
_atom_site_aniso_U_22
_atom_site_aniso_U_33
_atom_site_aniso_U_23
_atom_site_aniso_U_13
_atom_site_aniso_U_12
Pb1 0.0114(3) 0.0158(3) 0.0154(3) -0.0007(3) -0.00030(19) 0.0002(2)
Br1 0.0202(7) 0.0176(9) 0.0183(8) 0.0031(7) -0.0012(6) -0.0010(6)
Br2 0.0183(6) 0.0169(9) 0.0193(8) -0.0054(7) -0.0002(6) 0.0005(6)
Br3 0.0235(7) 0.0199(9) 0.0121(7) 0.0000(7) 0.0006(5) -0.0023(7)
N1 0.025(6) 0.021(8) 0.013(6) -0.004(7) -0.002(4) 0.002(6)
N2 0.029(7) 0.012(8) 0.014(6) -0.002(6) -0.001(5) -0.001(5)
C1 0.021(4) 0.019(4) 0.019(4) 0.000(3) -0.002(3) 0.000(3)
C2 0.026(8) 0.021(10) 0.033(10) 0.007(9) -0.007(7) -0.005(7)
C3 0.044(10) 0.014(10) 0.022(10) -0.006(8) 0.010(7) 0.007(7)
C4 0.031(8) 0.021(10) 0.014(8) -0.003(7) -0.002(6) -0.001(7)
C5 0.037(9) 0.025(11) 0.026(9) 0.001(8) -0.001(7) -0.006(7)
C6 0.030(8) 0.032(11) 0.020(9) 0.001(8) 0.012(7) -0.007(8)
C7 0.022(8) 0.062(15) 0.035(10) 0.003(10) -0.002(7) -0.004(8)
C8 0.023(7) 0.019(10) 0.040(9) -0.006(9) 0.011(6) 0.007(7)

loop_
_atom_type_symbol
_atom_type_description
_atom_type_scat_dispersion_real
_atom_type_scat_dispersion_imag
_atom_type_scat_source
C C 0.0033 0.0016 'International Tables Vol C Tables 4.2.6.8 and 6.1.1.4'
H H 0.0000 0.0000 'International Tables Vol C Tables 4.2.6.8 and 6.1.1.4'
Br Br -0.2901 2.4595 'International Tables Vol C Tables 4.2.6.8 and 6.1.1.4'
N N 0.0061 0.0033 'International Tables Vol C Tables 4.2.6.8 and 6.1.1.4'
Pb Pb -3.3944 10.1111 'International Tables Vol C Tables 4.2.6.8 and 6.1.1.4'

loop_
_geom_angle_atom_site_label_1
_geom_angle_atom_site_label_2
_geom_angle_atom_site_label_3
_geom_angle
_geom_angle_site_symmetry_1
_geom_angle_site_symmetry_3
Br1 Pb1 Br1 169.98(4) . 4_456
Br1 Pb1 Br2 90.72(4) . .
Br1 Pb1 Br2 84.79(4) . 4_556
Br1 Pb1 Br3 93.67(4) . .
Br1 Pb1 Br3 82.93(4) . 4_556
Br2 Pb1 Br1 81.96(4) . 4_456
Br2 Pb1 Br1 102.63(4) 4_556 4_456
Br2 Pb1 Br2 175.37(4) . 4_556
Br2 Pb1 Br3 94.26(4) . 4_556
Br2 Pb1 Br3 86.13(4) . .
Br3 Pb1 Br1 104.35(4) 4_556 4_456
Br3 Pb1 Br1 79.07(4) . 4_456
Br3 Pb1 Br2 84.11(4) 4_556 4_556
Br3 Pb1 Br2 95.24(4) . 4_556
Br3 Pb1 Br3 176.58(3) . 4_556
Pb1 Br1 Pb1 79.60(4) . 4_556
Pb1 Br2 Pb1 80.64(4) . 4_456
Pb1 Br3 Pb1 79.47(3) . 4_456
C1 N1 C2 106.9(12) . .
C1 N1 C8 126.4(15) . .
C2 N1 C8 126.7(14) . .
C1 N2 C3 108.2(13) . .
C1 N2 C4 124.4(13) . .
C3 N2 C4 127.3(13) . .
N1 C1 H1 125.2 . .
N2 C1 N1 109.6(14) . .
N2 C1 H1 125.2 . .
N1 C2 H2 126.1 . .
C3 C2 N1 107.8(14) . .
C3 C2 H2 126.1 . .
N2 C3 H3 126.2 . .
C2 C3 N2 107.6(14) . .
C2 C3 H3 126.2 . .
N2 C4 H4A 109.4 . .
N2 C4 H4B 109.4 . .
N2 C4 C5 111.4(13) . .
H4A C4 H4B 108.0 . .
C5 C4 H4A 109.4 . .
C5 C4 H4B 109.4 . .
C4 C5 H5A 109.3 . .
C4 C5 H5B 109.3 . .
H5A C5 H5B 107.9 . .
C6 C5 C4 111.7(14) . .
C6 C5 H5A 109.3 . .
C6 C5 H5B 109.3 . .
C5 C6 H6A 109.0 . .
C5 C6 H6B 109.0 . .
C5 C6 C7 112.9(14) . .
H6A C6 H6B 107.8 . .
C7 C6 H6A 109.0 . .
C7 C6 H6B 109.0 . .
C6 C7 H7A 109.5 . .
C6 C7 H7B 109.5 . .
C6 C7 H7C 109.5 . .
H7A C7 H7B 109.5 . .
H7A C7 H7C 109.5 . .
H7B C7 H7C 109.5 . .
N1 C8 H8A 109.5 . .
N1 C8 H8B 109.5 . .
N1 C8 H8C 109.5 . .
H8A C8 H8B 109.5 . .
H8A C8 H8C 109.5 . .
H8B C8 H8C 109.5 . .

loop_
_geom_bond_atom_site_label_1
_geom_bond_atom_site_label_2
_geom_bond_distance
_geom_bond_site_symmetry_2
Pb1 Br1 2.9055(16) .
Pb1 Br1 3.1662(15) 4_456
Pb1 Br2 3.0544(15) 4_556
Pb1 Br2 2.9589(16) .
Pb1 Br3 3.0334(13) .
Pb1 Br3 3.0543(14) 4_556
N1 C1 1.340(19) .
N1 C2 1.360(19) .
N1 C8 1.457(15) .
N2 C1 1.314(18) .
N2 C3 1.35(2) .
N2 C4 1.479(18) .
C1 H1 0.9300 .
C2 H2 0.9300 .
C2 C3 1.34(2) .
C3 H3 0.9300 .
C4 H4A 0.9700 .
C4 H4B 0.9700 .
C4 C5 1.52(2) .
C5 H5A 0.9700 .
C5 H5B 0.9700 .
C5 C6 1.51(2) .
C6 H6A 0.9700 .
C6 H6B 0.9700 .
C6 C7 1.53(2) .
C7 H7A 0.9600 .
C7 H7B 0.9600 .
C7 H7C 0.9600 .
C8 H8A 0.9600 .
C8 H8B 0.9600 .
C8 H8C 0.9600 .
